data_2221877
loop_
_publ_author_name
'Li, Shen-Xin'
'Zou, Li-Ke'
'Xie, Bin'
'Wang, Jun'
'Li, Jian-Zhang'

_publ_section_title
;
 Bis(2,3-dimethylbutane-2,3-diamine)nickel(II) dinitrate monohydrate
;
_journal_coeditor_code ZL2188
_journal_issue 5
_journal_name_full 'Acta Crystallographica Section E'
_journal_page_first m477
_journal_paper_doi 10.1107/S1600536809011702
_journal_volume 65
_journal_year 2009
_chemical_formula_iupac '[Ni (C6 H16 N2)2] (N O3)2, H2 O'
_chemical_formula_moiety 'C12 H32 N4 Ni 2+, 2(N O3 -), H2 O'
_chemical_formula_sum 'C12 H34 N6 Ni O7'
_chemical_formula_weight 433.14
_chemical_name_systematic
;
Bis(2,3-dimethylbutane-2,3-diamine)nickel(II) dinitrate monohydrate
;
_space_group_IT_number 15
_symmetry_cell_setting monoclinic
_symmetry_space_group_name_Hall '-C 2yc'
_symmetry_space_group_name_H-M 'C 1 2/c 1'
_atom_sites_solution_hydrogens mixed
_atom_sites_solution_primary direct
_atom_sites_solution_secondary difmap
_audit_creation_method SHELXL-97
_cell_angle_alpha 90.00
_cell_angle_beta 121.26(3)
_cell_angle_gamma 90.00
_cell_formula_units_Z 4
_cell_length_a 21.788(3)
_cell_length_b 7.892(3)
_cell_length_c 13.997(4)
_cell_measurement_reflns_used 20
_cell_measurement_temperature 292(2)
_cell_measurement_theta_max 7.14
_cell_measurement_theta_min 4.38
_cell_volume 2057.4(12)
_computing_cell_refinement 'CAD-4 Software (Enraf--Nonius, 1989)'
_computing_data_collection 'CAD-4 Software (Enraf--Nonius, 1989)'
_computing_data_reduction 'XCAD4 (Harms & Wocadlo, 1995)'
_computing_molecular_graphics 'ORTEP-3 for Windows (Farrugia, 1997) and DIAMOND (Brandenburg & Putz, 2005)'
_computing_publication_material 'SHELXL97 (Sheldrick, 2008)'
_computing_structure_refinement 'SHELXL97 (Sheldrick, 2008)'
_computing_structure_solution 'SHELXS97 (Sheldrick, 2008)'
_diffrn_ambient_temperature 292(2)
_diffrn_measured_fraction_theta_full 0.992
_diffrn_measured_fraction_theta_max 0.992
_diffrn_measurement_device_type 'Enraf--Nonius CAD-4'
_diffrn_measurement_method \w/2\q
_diffrn_radiation_monochromator graphite
_diffrn_radiation_source 'fine-focus sealed tube'
_diffrn_radiation_type MoK\a
_diffrn_radiation_wavelength 0.71073
_diffrn_reflns_av_R_equivalents 0.0198
_diffrn_reflns_av_sigmaI/netI 0.0330
_diffrn_reflns_limit_h_max 22
_diffrn_reflns_limit_h_min -26
_diffrn_reflns_limit_k_max 9
_diffrn_reflns_limit_k_min -3
_diffrn_reflns_limit_l_max 16
_diffrn_reflns_limit_l_min -16
_diffrn_reflns_number 2099
_diffrn_reflns_theta_full 25.47
_diffrn_reflns_theta_max 25.47
_diffrn_reflns_theta_min 2.19
_diffrn_standards_decay_% 0.783
_diffrn_standards_interval_count 100
_diffrn_standards_number 3
_exptl_absorpt_coefficient_mu 0.987
_exptl_absorpt_correction_T_max 0.6937
_exptl_absorpt_correction_T_min 0.6383
_exptl_absorpt_correction_type sphere
_exptl_absorpt_process_details '(PLATON; Spek, 2009)'
_exptl_crystal_colour yellow-green
_exptl_crystal_density_diffrn 1.398
_exptl_crystal_density_method 'not measured'
_exptl_crystal_description block
_exptl_crystal_F_000 928
_exptl_crystal_size_max 0.50
_exptl_crystal_size_mid 0.46
_exptl_crystal_size_min 0.40
_refine_diff_density_max 0.961
_refine_diff_density_min -0.650
_refine_ls_extinction_coef 0.0084(13)
_refine_ls_extinction_expression Fc^*^=kFc[1+0.001xFc^2^\l^3^/sin(2\q)]^-1/4^
_refine_ls_extinction_method 'SHELXL97 (Sheldrick, 2008)'
_refine_ls_goodness_of_fit_ref 1.093
_refine_ls_hydrogen_treatment mixed
_refine_ls_matrix_type full
_refine_ls_number_parameters 129
_refine_ls_number_reflns 1895
_refine_ls_number_restraints 1
_refine_ls_restrained_S_all 1.092
_refine_ls_R_factor_all 0.0854
_refine_ls_R_factor_gt 0.0543
_refine_ls_shift/su_max 0.000
_refine_ls_shift/su_mean 0.000
_refine_ls_structure_factor_coef Fsqd
_refine_ls_weighting_details 'calc w=1/[\s^2^(Fo^2^)+(0.0951P)^2^+1.294P] where P=(Fo^2^+2Fc^2^)/3'
_refine_ls_weighting_scheme calc
_refine_ls_wR_factor_gt 0.1448
_refine_ls_wR_factor_ref 0.1650
_reflns_number_gt 1314
_reflns_number_total 1895
_reflns_threshold_expression I>2\s(I)
_cod_data_source_file zl2188.cif
_cod_data_source_block I
_cod_original_sg_symbol_H-M 'C 2/c'
_cod_database_code 2221877
_cod_database_fobs_code 2221877

loop_
_symmetry_equiv_pos_as_xyz
'x, y, z'
'-x, y, -z+1/2'
'x+1/2, y+1/2, z'
'-x+1/2, y+1/2, -z+1/2'
'-x, -y, -z'
'x, -y, z-1/2'
'-x+1/2, -y+1/2, -z'
'x+1/2, -y+1/2, z-1/2'

loop_
_atom_site_type_symbol
_atom_site_label
_atom_site_fract_x
_atom_site_fract_y
_atom_site_fract_z
_atom_site_U_iso_or_equiv
_atom_site_adp_type
_atom_site_calc_flag
_atom_site_refinement_flags
_atom_site_occupancy
_atom_site_disorder_assembly
_atom_site_disorder_group
Ni Ni1 0.5000 0.0000 0.0000 0.0472(3) Uani d S 1 . .
N N1 0.57151(17) -0.1127(5) -0.0139(3) 0.0616(10) Uani d . 1 . .
H H1A 0.5944 -0.1869 0.0428 0.074 Uiso calc R 1 . .
H H1B 0.5503 -0.1720 -0.0781 0.074 Uiso calc R 1 . .
N N2 0.56062(17) 0.1927(5) 0.0399(3) 0.0605(9) Uani d . 1 . .
H H2A 0.5415 0.2668 -0.0172 0.073 Uiso calc R 1 . .
H H2B 0.5629 0.2438 0.0992 0.073 Uiso calc R 1 . .
C C1 0.6937(2) -0.0917(8) 0.0195(5) 0.0874(17) Uani d . 1 . .
H H1C 0.7082 -0.1557 0.0863 0.131 Uiso calc R 1 . .
H H1D 0.7311 -0.0134 0.0328 0.131 Uiso calc R 1 . .
H H1E 0.6851 -0.1674 -0.0399 0.131 Uiso calc R 1 . .
C C2 0.6254(2) 0.0057(6) -0.0131(4) 0.0668(12) Uani d . 1 . .
C C3 0.6356(2) 0.1470(6) 0.0685(4) 0.0668(13) Uani d . 1 . .
C C4 0.6736(3) 0.3029(7) 0.0615(5) 0.0790(14) Uani d . 1 . .
H H4A 0.7193 0.2710 0.0725 0.119 Uiso calc R 1 . .
H H4B 0.6805 0.3822 0.1182 0.119 Uiso calc R 1 . .
H H4C 0.6449 0.3543 -0.0108 0.119 Uiso calc R 1 . .
C C5 0.5928(3) 0.0831(9) -0.1304(4) 0.0931(17) Uani d . 1 . .
H H5A 0.5753 -0.0059 -0.1851 0.140 Uiso calc R 1 . .
H H5B 0.6288 0.1469 -0.1345 0.140 Uiso calc R 1 . .
H H5C 0.5538 0.1566 -0.1448 0.140 Uiso calc R 1 . .
C C6 0.6758(3) 0.0776(9) 0.1912(4) 0.0881(17) Uani d . 1 . .
H H6A 0.6539 -0.0264 0.1937 0.132 Uiso calc R 1 . .
H H6B 0.6729 0.1594 0.2395 0.132 Uiso calc R 1 . .
H H6C 0.7253 0.0574 0.2155 0.132 Uiso calc R 1 . .
O O1 0.6199(3) 0.4468(7) 0.2673(5) 0.1304(19) Uani d . 1 . .
O O2 0.5352(3) 0.5668(9) 0.1343(6) 0.163(3) Uani d . 1 . .
O O3 0.6359(3) 0.6686(7) 0.1958(5) 0.1408(19) Uani d . 1 . .
N N3 0.5972(3) 0.5628(7) 0.1999(5) 0.0856(13) Uani d . 1 . .
O OW 0.5000 0.2793(8) 0.2500 0.115(2) Uani d SD 1 . .
H HW1 0.540(4) 0.342(12) 0.271(10) 0.26(6) Uiso d D 1 . .

loop_
_atom_site_aniso_label
_atom_site_aniso_U_11
_atom_site_aniso_U_22
_atom_site_aniso_U_33
_atom_site_aniso_U_12
_atom_site_aniso_U_13
_atom_site_aniso_U_23
Ni1 0.0355(4) 0.0458(4) 0.0616(5) -0.0018(3) 0.0261(3) -0.0082(4)
N1 0.0446(18) 0.061(2) 0.085(3) 0.0038(16) 0.0371(18) -0.0057(19)
N2 0.0505(19) 0.0500(19) 0.085(3) -0.0051(15) 0.0379(19) -0.0108(19)
C1 0.051(3) 0.102(4) 0.120(5) 0.010(3) 0.053(3) -0.003(4)
C2 0.047(2) 0.081(3) 0.080(3) -0.005(2) 0.038(2) -0.001(3)
C3 0.043(2) 0.073(3) 0.084(3) -0.010(2) 0.033(2) -0.009(3)
C4 0.063(3) 0.080(3) 0.095(4) -0.023(3) 0.042(3) -0.001(3)
C5 0.087(4) 0.125(5) 0.071(3) -0.017(4) 0.044(3) 0.001(4)
C6 0.062(3) 0.120(5) 0.066(3) -0.016(3) 0.022(3) 0.006(3)
O1 0.097(3) 0.123(4) 0.154(5) 0.028(3) 0.053(3) 0.068(4)
O2 0.104(4) 0.145(4) 0.174(6) 0.009(4) 0.024(4) 0.071(4)
O3 0.143(4) 0.101(4) 0.188(6) -0.010(3) 0.093(4) 0.025(4)
N3 0.087(3) 0.061(3) 0.117(4) 0.012(3) 0.059(3) 0.000(3)
OW 0.151(7) 0.076(4) 0.142(6) 0.000 0.093(6) 0.000

loop_
_atom_type_symbol
_atom_type_description
_atom_type_scat_dispersion_real
_atom_type_scat_dispersion_imag
_atom_type_scat_source
C C 0.0033 0.0016 'International Tables Vol C Tables 4.2.6.8 and 6.1.1.4'
H H 0.0000 0.0000 'International Tables Vol C Tables 4.2.6.8 and 6.1.1.4'
N N 0.0061 0.0033 'International Tables Vol C Tables 4.2.6.8 and 6.1.1.4'
O O 0.0106 0.0060 'International Tables Vol C Tables 4.2.6.8 and 6.1.1.4'
Ni Ni 0.3393 1.1124 'International Tables Vol C Tables 4.2.6.8 and 6.1.1.4'

loop_
_geom_angle_atom_site_label_1
_geom_angle_atom_site_label_2
_geom_angle_atom_site_label_3
_geom_angle_site_symmetry_1
_geom_angle_site_symmetry_3
_geom_angle
_geom_angle_publ_flag
N1 Ni1 N1 . 5_655 180.0 ?
N1 Ni1 N2 . . 85.56(14) ?
N1 Ni1 N2 5_655 . 94.44(14) ?
N1 Ni1 N2 . 5_655 94.44(14) ?
N1 Ni1 N2 5_655 5_655 85.56(14) ?
N2 Ni1 N2 . 5_655 180.0 ?
C2 N1 Ni1 . . 113.0(3) ?
C2 N1 H1A . . 109.0 ?
Ni1 N1 H1A . . 109.0 ?
C2 N1 H1B . . 109.0 ?
Ni1 N1 H1B . . 109.0 ?
H1A N1 H1B . . 107.8 ?
C3 N2 Ni1 . . 112.2(3) ?
C3 N2 H2A . . 109.2 ?
Ni1 N2 H2A . . 109.2 ?
C3 N2 H2B . . 109.2 ?
Ni1 N2 H2B . . 109.2 ?
H2A N2 H2B . . 107.9 ?
C2 C1 H1C . . 109.5 ?
C2 C1 H1D . . 109.5 ?
H1C C1 H1D . . 109.5 ?
C2 C1 H1E . . 109.5 ?
H1C C1 H1E . . 109.5 ?
H1D C1 H1E . . 109.5 ?
N1 C2 C1 . . 109.2(4) ?
N1 C2 C3 . . 105.7(4) ?
C1 C2 C3 . . 113.9(4) ?
N1 C2 C5 . . 108.3(4) ?
C1 C2 C5 . . 111.1(5) ?
C3 C2 C5 . . 108.4(4) ?
N2 C3 C4 . . 110.0(4) ?
N2 C3 C2 . . 105.0(3) ?
C4 C3 C2 . . 114.7(4) ?
N2 C3 C6 . . 106.6(4) ?
C4 C3 C6 . . 110.0(4) ?
C2 C3 C6 . . 110.2(4) ?
C3 C4 H4A . . 109.5 ?
C3 C4 H4B . . 109.5 ?
H4A C4 H4B . . 109.5 ?
C3 C4 H4C . . 109.5 ?
H4A C4 H4C . . 109.5 ?
H4B C4 H4C . . 109.5 ?
C2 C5 H5A . . 109.5 ?
C2 C5 H5B . . 109.5 ?
H5A C5 H5B . . 109.5 ?
C2 C5 H5C . . 109.5 ?
H5A C5 H5C . . 109.5 ?
H5B C5 H5C . . 109.5 ?
C3 C6 H6A . . 109.5 ?
C3 C6 H6B . . 109.5 ?
H6A C6 H6B . . 109.5 ?
C3 C6 H6C . . 109.5 ?
H6A C6 H6C . . 109.5 ?
H6B C6 H6C . . 109.5 ?
O2 N3 O3 . . 119.4(7) ?
O2 N3 O1 . . 117.7(6) ?
O3 N3 O1 . . 122.8(6) ?

loop_
_geom_bond_atom_site_label_1
_geom_bond_atom_site_label_2
_geom_bond_site_symmetry_2
_geom_bond_distance
_geom_bond_publ_flag
Ni1 N1 . 1.890(3) ?
Ni1 N1 5_655 1.890(3) ?
Ni1 N2 . 1.898(3) ?
Ni1 N2 5_655 1.898(3) ?
N1 C2 . 1.496(5) ?
N1 H1A . 0.9000 ?
N1 H1B . 0.9000 ?
N2 C3 . 1.510(5) ?
N2 H2A . 0.9000 ?
N2 H2B . 0.9000 ?
C1 C2 . 1.520(6) ?
C1 H1C . 0.9600 ?
C1 H1D . 0.9600 ?
C1 H1E . 0.9600 ?
C2 C3 . 1.528(7) ?
C2 C5 . 1.537(7) ?
C3 C4 . 1.513(6) ?
C3 C6 . 1.567(7) ?
C4 H4A . 0.9600 ?
C4 H4B . 0.9600 ?
C4 H4C . 0.9600 ?
C5 H5A . 0.9600 ?
C5 H5B . 0.9600 ?
C5 H5C . 0.9600 ?
C6 H6A . 0.9600 ?
C6 H6B . 0.9600 ?
C6 H6C . 0.9600 ?
O1 N3 . 1.220(7) ?
O2 N3 . 1.176(6) ?
O3 N3 . 1.209(6) ?
OW HW1 . 0.91(11) ?

loop_
_geom_hbond_atom_site_label_D
_geom_hbond_atom_site_label_H
_geom_hbond_atom_site_label_A
_geom_hbond_site_symmetry_A
_geom_hbond_distance_DH
_geom_hbond_distance_HA
_geom_hbond_distance_DA
_geom_hbond_angle_DHA
N1 H1A O3 1_545 0.90 2.17 3.048(7) 165.8
N1 H1B OW 5_655 0.90 2.23 3.120(5) 170.4
N2 H2A O2 5_665 0.90 2.09 2.936(7) 156.8
OW HW1 O1 . 0.91(11) 1.95(11) 2.824(6) 160(12)
OW HW1 O2 . 0.91(11) 2.57(11) 3.106(8) 118(9)

loop_
_geom_torsion_atom_site_label_1
_geom_torsion_atom_site_label_2
_geom_torsion_atom_site_label_3
_geom_torsion_atom_site_label_4
_geom_torsion_site_symmetry_1
_geom_torsion_site_symmetry_2
_geom_torsion_site_symmetry_3
_geom_torsion_site_symmetry_4
_geom_torsion
_geom_torsion_publ_flag
N2 Ni1 N1 C2 . . . . -12.6(3) ?
N2 Ni1 N1 C2 5_655 . . . 167.4(3) ?
N1 Ni1 N2 C3 . . . . -14.8(3) ?
N1 Ni1 N2 C3 5_655 . . . 165.2(3) ?
Ni1 N1 C2 C1 . . . . 158.7(4) ?
Ni1 N1 C2 C3 . . . . 35.8(4) ?
Ni1 N1 C2 C5 . . . . -80.2(4) ?
Ni1 N2 C3 C4 . . . . 161.1(3) ?
Ni1 N2 C3 C2 . . . . 37.2(4) ?
Ni1 N2 C3 C6 . . . . -79.8(4) ?
N1 C2 C3 N2 . . . . -44.8(5) ?
C1 C2 C3 N2 . . . . -164.7(4) ?
C5 C2 C3 N2 . . . . 71.2(4) ?
N1 C2 C3 C4 . . . . -165.6(4) ?
C1 C2 C3 C4 . . . . 74.5(6) ?
C5 C2 C3 C4 . . . . -49.7(5) ?
N1 C2 C3 C6 . . . . 69.7(4) ?
C1 C2 C3 C6 . . . . -50.2(5) ?
C5 C2 C3 C6 . . . . -174.4(4) ?
